data_2213823
loop_
_publ_author_name
'Chang-Ying Liu'
'Jing Hu'
'Yan-Qiao Zhang'
'Zhi-Chen Zhu'
'Ming-Jie Zhang'

_publ_section_title
;
 4-Hydroxy-3-methoxybenzaldehyde (pyrazin-2-yl)hydrazone
;
_journal_coeditor_code HK2234
_journal_issue 6
_journal_name_full 'Acta Crystallographica Section E'
_journal_page_first o2888
_journal_page_last o2888
_journal_paper_doi 10.1107/S1600536807022039
_journal_volume 63
_journal_year 2007
_chemical_formula_iupac 'C12 H12 N4 O2'
_chemical_formula_moiety 'C12 H12 N4 O2'
_chemical_formula_sum 'C12 H12 N4 O2'
_chemical_formula_weight 244.26
_chemical_melting_point 196
_chemical_name_systematic
;
4-Hydroxy-3-methoxybenzaldehyde (pyrazin-2-yl)hydrazone
;
_space_group_IT_number 15
_symmetry_cell_setting monoclinic
_symmetry_space_group_name_Hall '-C 2yc'
_symmetry_space_group_name_H-M 'C 1 2/c 1'
_atom_sites_solution_hydrogens geom
_atom_sites_solution_primary direct
_atom_sites_solution_secondary difmap
_cell_angle_alpha 90.00
_cell_angle_beta 92.783(3)
_cell_angle_gamma 90.00
_cell_formula_units_Z 16
_cell_length_a 43.862(6)
_cell_length_b 7.9026(11)
_cell_length_c 13.4958(19)
_cell_measurement_reflns_used 2951
_cell_measurement_temperature 294(2)
_cell_measurement_theta_max 23.27
_cell_measurement_theta_min 2.79
_cell_volume 4672.4(11)
_computing_cell_refinement 'SAINT (Bruker, 1997)'
_computing_data_collection 'SMART (Bruker, 1997)'
_computing_data_reduction SAINT
_computing_molecular_graphics 'SHELXTL (Bruker, 1997)'
_computing_publication_material SHELXTL
_computing_structure_refinement 'SHELXL97 (Sheldrick, 1997)'
_computing_structure_solution 'SHELXS97 (Sheldrick, 1997)'
_diffrn_ambient_temperature 294(2)
_diffrn_measured_fraction_theta_full 0.994
_diffrn_measured_fraction_theta_max 0.994
_diffrn_measurement_device_type 'Bruker CCD area-detector'
_diffrn_measurement_method '\f and \w'
_diffrn_radiation_monochromator graphite
_diffrn_radiation_source 'fine-focus sealed tube'
_diffrn_radiation_type MoK\a
_diffrn_radiation_wavelength 0.71073
_diffrn_reflns_av_R_equivalents 0.0382
_diffrn_reflns_av_sigmaI/netI 0.0483
_diffrn_reflns_limit_h_max 54
_diffrn_reflns_limit_h_min -45
_diffrn_reflns_limit_k_max 9
_diffrn_reflns_limit_k_min -9
_diffrn_reflns_limit_l_max 16
_diffrn_reflns_limit_l_min -12
_diffrn_reflns_number 12989
_diffrn_reflns_theta_full 26.38
_diffrn_reflns_theta_max 26.38
_diffrn_reflns_theta_min 0.93
_exptl_absorpt_coefficient_mu 0.099
_exptl_absorpt_correction_T_max 0.9882
_exptl_absorpt_correction_T_min 0.9766
_exptl_absorpt_correction_type multi-scan
_exptl_absorpt_process_details '(SADABS; Sheldrick, 1996)'
_exptl_crystal_colour orange
_exptl_crystal_density_diffrn 1.389
_exptl_crystal_density_method 'not measured'
_exptl_crystal_description prism
_exptl_crystal_F_000 2048
_exptl_crystal_size_max 0.24
_exptl_crystal_size_mid 0.20
_exptl_crystal_size_min 0.12
_refine_diff_density_max 0.213
_refine_diff_density_min -0.201
_refine_ls_extinction_method none
_refine_ls_goodness_of_fit_ref 0.989
_refine_ls_hydrogen_treatment constr
_refine_ls_matrix_type full
_refine_ls_number_parameters 329
_refine_ls_number_reflns 4741
_refine_ls_number_restraints 0
_refine_ls_restrained_S_all 0.989
_refine_ls_R_factor_all 0.0849
_refine_ls_R_factor_gt 0.0417
_refine_ls_shift/su_max 0.001
_refine_ls_shift/su_mean 0.000
_refine_ls_structure_factor_coef Fsqd
_refine_ls_weighting_details 'calc w=1/[\s^2^(Fo^2^)+(0.056P)^2^+1.0712P] where P=(Fo^2^+2Fc^2^)/3'
_refine_ls_weighting_scheme calc
_refine_ls_wR_factor_gt 0.0975
_refine_ls_wR_factor_ref 0.1181
_reflns_number_gt 2870
_reflns_number_total 4741
_reflns_threshold_expression I>2\s(I)
_cod_data_source_file hk2234.cif
_cod_data_source_block I
_cod_original_sg_symbol_H-M 'C 2/c'
_cod_database_code 2213823
_cod_database_fobs_code 2213823

loop_
_symmetry_equiv_pos_as_xyz
'x, y, z'
'-x, y, -z+1/2'
'x+1/2, y+1/2, z'
'-x+1/2, y+1/2, -z+1/2'
'-x, -y, -z'
'x, -y, z+1/2'
'-x+1/2, -y+1/2, -z'
'x+1/2, -y+1/2, z-1/2'

loop_
_atom_site_type_symbol
_atom_site_label
_atom_site_fract_x
_atom_site_fract_y
_atom_site_fract_z
_atom_site_U_iso_or_equiv
_atom_site_adp_type
_atom_site_calc_flag
_atom_site_refinement_flags
_atom_site_occupancy
O O1 0.09624(3) -0.0018(2) 0.35987(9) 0.0491(4) Uani d . 1
H H1 0.1125 -0.0479 0.3489 0.074 Uiso calc R 1
O O2 0.12414(3) -0.05024(18) 0.19008(9) 0.0412(4) Uani d . 1
O O3 0.88212(3) 0.37662(18) 0.52439(11) 0.0522(4) Uani d . 1
H H3 0.8939 0.4482 0.5043 0.078 Uiso calc R 1
O O4 0.84359(3) 0.17444(17) 0.60218(10) 0.0454(4) Uani d . 1
N N1 -0.07790(4) 0.4233(2) -0.07185(13) 0.0457(5) Uani d . 1
N N2 -0.03900(4) 0.3369(2) -0.21998(12) 0.0424(4) Uani d . 1
N N3 -0.00114(4) 0.2727(3) -0.10462(12) 0.0508(5) Uani d . 1
H H3B 0.0109 0.2598 -0.1525 0.061 Uiso calc R 1
N N4 0.00922(4) 0.2394(2) -0.00933(12) 0.0429(4) Uani d . 1
N N5 0.77115(4) 0.2428(2) 1.12707(13) 0.0466(5) Uani d . 1
N N6 0.74870(4) 0.5668(2) 1.08398(13) 0.0432(4) Uani d . 1
N N7 0.78167(4) 0.5929(2) 0.95882(13) 0.0448(5) Uani d . 1
H H7A 0.7774 0.6990 0.9548 0.054 Uiso calc R 1
N N8 0.80002(4) 0.5187(2) 0.89084(12) 0.0381(4) Uani d . 1
C C1 -0.06743(5) 0.3908(3) -0.24004(16) 0.0482(6) Uani d . 1
H H1A -0.0744 0.3999 -0.3061 0.058 Uiso calc R 1
C C2 -0.08688(5) 0.4334(3) -0.16788(17) 0.0487(6) Uani d . 1
H H2 -0.1065 0.4697 -0.1857 0.058 Uiso calc R 1
C C3 -0.04997(4) 0.3702(3) -0.04990(15) 0.0415(5) Uani d . 1
H H3A -0.0432 0.3618 0.0163 0.050 Uiso calc R 1
C C4 -0.03019(4) 0.3260(3) -0.12424(14) 0.0366(5) Uani d . 1
C C5 0.03653(5) 0.1859(3) 0.00035(14) 0.0407(5) Uani d . 1
H H5 0.0476 0.1749 -0.0563 0.049 Uiso calc R 1
C C6 0.05136(4) 0.1408(3) 0.09534(14) 0.0369(5) Uani d . 1
C C7 0.03815(5) 0.1649(3) 0.18529(15) 0.0467(6) Uani d . 1
H H7 0.0189 0.2137 0.1868 0.056 Uiso calc R 1
C C8 0.05330(5) 0.1172(3) 0.27277(15) 0.0461(6) Uani d . 1
H H8 0.0442 0.1343 0.3328 0.055 Uiso calc R 1
C C9 0.08172(5) 0.0447(3) 0.27178(14) 0.0367(5) Uani d . 1
C C10 0.09553(4) 0.0212(2) 0.18214(13) 0.0326(4) Uani d . 1
C C11 0.08029(4) 0.0694(2) 0.09510(14) 0.0362(5) Uani d . 1
H H11 0.0895 0.0540 0.0352 0.043 Uiso calc R 1
C C12 0.13893(5) -0.0775(3) 0.10010(16) 0.0587(7) Uani d . 1
H H12A 0.1268 -0.1518 0.0581 0.088 Uiso calc R 1
H H12B 0.1586 -0.1279 0.1144 0.088 Uiso calc R 1
H H12C 0.1415 0.0287 0.0670 0.088 Uiso calc R 1
C C13 0.73840(5) 0.4715(3) 1.15752(16) 0.0477(6) Uani d . 1
H H13 0.7233 0.5156 1.1959 0.057 Uiso calc R 1
C C14 0.74906(5) 0.3134(3) 1.17852(17) 0.0481(6) Uani d . 1
H H14 0.7408 0.2527 1.2299 0.058 Uiso calc R 1
C C15 0.78173(5) 0.3346(3) 1.05504(15) 0.0402(5) Uani d . 1
H H15 0.7972 0.2904 1.0182 0.048 Uiso calc R 1
C C16 0.77044(4) 0.4973(2) 1.03167(14) 0.0345(5) Uani d . 1
C C17 0.81365(4) 0.6185(3) 0.83397(15) 0.0381(5) Uani d . 1
H H17 0.8122 0.7344 0.8445 0.046 Uiso calc R 1
C C18 0.83143(4) 0.5577(2) 0.75289(14) 0.0326(5) Uani d . 1
C C19 0.85151(4) 0.6639(2) 0.70776(15) 0.0371(5) Uani d . 1
H H19 0.8536 0.7752 0.7294 0.045 Uiso calc R 1
C C20 0.86862(4) 0.6076(2) 0.63082(15) 0.0374(5) Uani d . 1
H H20 0.8821 0.6811 0.6018 0.045 Uiso calc R 1
C C21 0.86583(4) 0.4434(2) 0.59665(14) 0.0348(5) Uani d . 1
C C22 0.84495(4) 0.3358(2) 0.64100(14) 0.0336(5) Uani d . 1
C C23 0.82815(4) 0.3918(2) 0.71763(14) 0.0332(5) Uani d . 1
H H23 0.8145 0.3190 0.7464 0.040 Uiso calc R 1
C C24 0.81790(5) 0.0741(3) 0.62537(17) 0.0499(6) Uani d . 1
H H24A 0.8191 0.0467 0.6947 0.075 Uiso calc R 1
H H24B 0.8178 -0.0283 0.5871 0.075 Uiso calc R 1
H H24C 0.7995 0.1363 0.6099 0.075 Uiso calc R 1

loop_
_atom_site_aniso_label
_atom_site_aniso_U_11
_atom_site_aniso_U_22
_atom_site_aniso_U_33
_atom_site_aniso_U_12
_atom_site_aniso_U_13
_atom_site_aniso_U_23
O1 0.0538(10) 0.0692(11) 0.0248(7) 0.0128(8) 0.0052(7) 0.0060(7)
O2 0.0388(8) 0.0572(9) 0.0279(7) 0.0093(7) 0.0034(6) 0.0001(7)
O3 0.0597(10) 0.0494(9) 0.0501(10) -0.0084(8) 0.0303(8) -0.0047(8)
O4 0.0531(9) 0.0357(8) 0.0491(9) -0.0088(7) 0.0210(7) -0.0077(7)
N1 0.0412(10) 0.0545(12) 0.0422(11) 0.0110(9) 0.0109(8) 0.0045(9)
N2 0.0323(9) 0.0624(12) 0.0327(10) 0.0062(8) 0.0026(7) -0.0010(9)
N3 0.0342(10) 0.0897(15) 0.0290(10) 0.0161(10) 0.0063(8) 0.0048(10)
N4 0.0385(10) 0.0618(12) 0.0284(9) 0.0046(9) 0.0011(8) 0.0045(9)
N5 0.0455(11) 0.0450(11) 0.0494(11) 0.0031(9) 0.0021(9) 0.0082(9)
N6 0.0496(11) 0.0385(10) 0.0428(10) 0.0045(8) 0.0156(9) -0.0022(8)
N7 0.0555(11) 0.0348(10) 0.0459(11) 0.0092(8) 0.0213(9) 0.0013(8)
N8 0.0395(10) 0.0408(10) 0.0347(9) 0.0067(8) 0.0108(8) -0.0042(8)
C1 0.0371(12) 0.0716(16) 0.0355(12) 0.0075(11) -0.0017(10) 0.0006(11)
C2 0.0339(12) 0.0659(16) 0.0464(14) 0.0119(11) 0.0020(10) 0.0043(12)
C3 0.0387(12) 0.0557(14) 0.0305(11) 0.0088(10) 0.0063(9) 0.0039(10)
C4 0.0307(11) 0.0482(13) 0.0311(11) 0.0015(9) 0.0025(8) 0.0016(10)
C5 0.0348(12) 0.0593(14) 0.0284(11) 0.0038(10) 0.0051(9) 0.0005(10)
C6 0.0342(11) 0.0457(12) 0.0310(11) -0.0003(9) 0.0029(9) 0.0031(9)
C7 0.0377(12) 0.0658(15) 0.0373(12) 0.0090(11) 0.0095(10) 0.0021(11)
C8 0.0477(13) 0.0641(15) 0.0273(11) 0.0084(11) 0.0121(10) -0.0004(10)
C9 0.0432(12) 0.0429(12) 0.0241(10) -0.0017(10) 0.0028(9) 0.0045(9)
C10 0.0346(11) 0.0367(11) 0.0268(10) -0.0015(9) 0.0046(8) -0.0009(9)
C11 0.0377(11) 0.0468(13) 0.0247(10) 0.0006(9) 0.0073(9) -0.0005(9)
C12 0.0466(14) 0.093(2) 0.0370(13) 0.0214(13) 0.0094(11) 0.0002(13)
C13 0.0515(13) 0.0475(14) 0.0455(13) 0.0008(11) 0.0180(11) -0.0005(11)
C14 0.0483(13) 0.0517(14) 0.0449(13) -0.0022(11) 0.0091(11) 0.0079(11)
C15 0.0405(12) 0.0417(13) 0.0385(12) 0.0068(10) 0.0038(9) -0.0016(10)
C16 0.0372(11) 0.0345(11) 0.0321(11) -0.0003(9) 0.0034(9) -0.0055(9)
C17 0.0391(11) 0.0328(11) 0.0427(12) 0.0067(9) 0.0042(10) -0.0003(10)
C18 0.0311(10) 0.0338(11) 0.0331(11) 0.0049(8) 0.0036(8) 0.0010(9)
C19 0.0393(12) 0.0314(11) 0.0408(12) 0.0005(9) 0.0026(9) 0.0015(9)
C20 0.0367(11) 0.0366(12) 0.0393(12) -0.0060(9) 0.0064(9) 0.0084(9)
C21 0.0345(11) 0.0398(12) 0.0307(10) 0.0001(9) 0.0071(9) 0.0009(9)
C22 0.0334(11) 0.0326(11) 0.0352(11) -0.0011(9) 0.0053(9) -0.0004(9)
C23 0.0306(10) 0.0350(11) 0.0346(11) -0.0010(9) 0.0074(9) 0.0050(9)
C24 0.0515(14) 0.0405(13) 0.0585(15) -0.0121(11) 0.0113(11) -0.0041(11)

loop_
_atom_type_symbol
_atom_type_description
_atom_type_scat_dispersion_real
_atom_type_scat_dispersion_imag
_atom_type_scat_source
C C 0.0033 0.0016
; International Tables
Vol. C, Tables 4.2.6.8 and 6.1.1.4
;
H H 0.0000 0.0000
; International Tables
Vol. C, Tables 4.2.6.8 and 6.1.1.4
;
N N 0.0061 0.0033
; International Tables
Vol. C, Tables 4.2.6.8 and 6.1.1.4
;
O O 0.0106 0.0060
; International Tables
Vol. C, Tables 4.2.6.8 and 6.1.1.4
;

loop_
_geom_angle_atom_site_label_1
_geom_angle_atom_site_label_2
_geom_angle_atom_site_label_3
_geom_angle
_geom_angle_publ_flag
C9 O1 H1 109.5 ?
C10 O2 C12 116.66(15) yes
C21 O3 H3 109.5 ?
C22 O4 C24 116.84(15) yes
C3 N1 C2 117.65(17) ?
C1 N2 C4 116.21(17) ?
C4 N3 N4 120.62(16) yes
C4 N3 H3B 119.7 ?
N4 N3 H3B 119.7 ?
C5 N4 N3 115.40(16) yes
C15 N5 C14 116.28(19) ?
C16 N6 C13 115.85(18) ?
C16 N7 N8 119.42(16) yes
C16 N7 H7A 120.3 ?
N8 N7 H7A 120.3 ?
C17 N8 N7 116.43(17) yes
N2 C1 C2 122.9(2) ?
N2 C1 H1A 118.5 ?
C2 C1 H1A 118.5 ?
N1 C2 C1 120.71(19) ?
N1 C2 H2 119.6 ?
C1 C2 H2 119.6 ?
N1 C3 C4 121.36(19) ?
N1 C3 H3A 119.3 ?
C4 C3 H3A 119.3 ?
N2 C4 N3 115.78(17) ?
N2 C4 C3 121.12(18) ?
N3 C4 C3 123.09(18) ?
N4 C5 C6 123.47(18) yes
N4 C5 H5 118.3 ?
C6 C5 H5 118.3 ?
C7 C6 C11 118.67(18) ?
C7 C6 C5 123.47(18) ?
C11 C6 C5 117.86(17) ?
C8 C7 C6 120.58(19) ?
C8 C7 H7 119.7 ?
C6 C7 H7 119.7 ?
C9 C8 C7 120.39(18) ?
C9 C8 H8 119.8 ?
C7 C8 H8 119.8 ?
O1 C9 C8 119.17(17) yes
O1 C9 C10 120.96(18) yes
C8 C9 C10 119.87(18) ?
O2 C10 C11 125.68(16) yes
O2 C10 C9 114.90(16) yes
C11 C10 C9 119.42(18) ?
C10 C11 C6 121.07(17) ?
C10 C11 H11 119.5 ?
C6 C11 H11 119.5 ?
O2 C12 H12A 109.5 ?
O2 C12 H12B 109.5 ?
H12A C12 H12B 109.5 ?
O2 C12 H12C 109.5 ?
H12A C12 H12C 109.5 ?
H12B C12 H12C 109.5 ?
N6 C13 C14 123.07(19) ?
N6 C13 H13 118.5 ?
C14 C13 H13 118.5 ?
N5 C14 C13 121.6(2) ?
N5 C14 H14 119.2 ?
C13 C14 H14 119.2 ?
N5 C15 C16 122.44(19) ?
N5 C15 H15 118.8 ?
C16 C15 H15 118.8 ?
N6 C16 N7 116.79(18) ?
N6 C16 C15 120.69(18) ?
N7 C16 C15 122.47(17) ?
N8 C17 C18 122.33(18) yes
N8 C17 H17 118.8 ?
C18 C17 H17 118.8 ?
C19 C18 C23 118.48(17) ?
C19 C18 C17 120.55(18) ?
C23 C18 C17 120.96(17) ?
C18 C19 C20 121.13(18) ?
C18 C19 H19 119.4 ?
C20 C19 H19 119.4 ?
C21 C20 C19 120.69(18) ?
C21 C20 H20 119.7 ?
C19 C20 H20 119.7 ?
O3 C21 C20 124.72(17) yes
O3 C21 C22 116.88(17) yes
C20 C21 C22 118.39(17) ?
C23 C22 O4 124.72(17) yes
C23 C22 C21 120.75(18) ?
O4 C22 C21 114.52(16) yes
C22 C23 C18 120.54(17) ?
C22 C23 H23 119.7 ?
C18 C23 H23 119.7 ?
O4 C24 H24A 109.5 ?
O4 C24 H24B 109.5 ?
H24A C24 H24B 109.5 ?
O4 C24 H24C 109.5 ?
H24A C24 H24C 109.5 ?
H24B C24 H24C 109.5 ?

loop_
_geom_bond_atom_site_label_1
_geom_bond_atom_site_label_2
_geom_bond_distance
_geom_bond_publ_flag
O1 C9 1.371(2) ?
O1 H1 0.8200 yes
O2 C10 1.375(2) ?
O2 C12 1.421(2) ?
O3 C21 1.344(2) ?
O3 H3 0.8200 ?
O4 C22 1.379(2) ?
O4 C24 1.425(2) ?
N1 C3 1.315(2) ?
N1 C2 1.338(3) ?
N2 C1 1.333(2) ?
N2 C4 1.333(2) ?
N3 C4 1.355(2) ?
N3 N4 1.368(2) yes
N3 H3B 0.8600 ?
N4 C5 1.271(2) yes
N5 C15 1.315(3) ?
N5 C14 1.341(3) ?
N6 C16 1.332(2) ?
N6 C13 1.342(3) ?
N7 C16 1.351(2) ?
N7 N8 1.380(2) yes
N7 H7A 0.8600 ?
N8 C17 1.270(2) yes
C1 C2 1.367(3) ?
C1 H1A 0.9300 ?
C2 H2 0.9300 ?
C3 C4 1.402(3) ?
C3 H3A 0.9300 ?
C5 C6 1.453(3) ?
C5 H5 0.9300 ?
C6 C7 1.384(3) ?
C6 C11 1.389(3) ?
C7 C8 1.379(3) ?
C7 H7 0.9300 ?
C8 C9 1.373(3) ?
C8 H8 0.9300 ?
C9 C10 1.391(3) ?
C10 C11 1.377(3) ?
C11 H11 0.9300 ?
C12 H12A 0.9600 ?
C12 H12B 0.9600 ?
C12 H12C 0.9600 ?
C13 C14 1.358(3) ?
C13 H13 0.9300 ?
C14 H14 0.9300 ?
C15 C16 1.408(3) ?
C15 H15 0.9300 ?
C17 C18 1.456(3) ?
C17 H17 0.9300 ?
C18 C19 1.379(3) ?
C18 C23 1.400(3) ?
C19 C20 1.384(3) ?
C19 H19 0.9300 ?
C20 C21 1.381(3) ?
C20 H20 0.9300 ?
C21 C22 1.405(3) ?
C22 C23 1.372(3) ?
C23 H23 0.9300 ?
C24 H24A 0.9600 ?
C24 H24B 0.9600 ?
C24 H24C 0.9600 ?

loop_
_geom_torsion_atom_site_label_1
_geom_torsion_atom_site_label_2
_geom_torsion_atom_site_label_3
_geom_torsion_atom_site_label_4
_geom_torsion
C4 N3 N4 C5 178.2(2)
C16 N7 N8 C17 -169.45(19)
C4 N2 C1 C2 0.0(3)
C3 N1 C2 C1 -0.5(3)
N2 C1 C2 N1 0.4(4)
C2 N1 C3 C4 0.1(3)
C1 N2 C4 N3 -179.34(19)
C1 N2 C4 C3 -0.4(3)
N4 N3 C4 N2 -172.90(19)
N4 N3 C4 C3 8.1(3)
N1 C3 C4 N2 0.3(3)
N1 C3 C4 N3 179.2(2)
N3 N4 C5 C6 -178.85(19)
N4 C5 C6 C7 -5.5(3)
N4 C5 C6 C11 174.3(2)
C11 C6 C7 C8 -0.7(3)
C5 C6 C7 C8 179.1(2)
C6 C7 C8 C9 -0.2(3)
C7 C8 C9 O1 -179.9(2)
C7 C8 C9 C10 0.9(3)
C12 O2 C10 C11 -0.7(3)
C12 O2 C10 C9 179.54(19)
O1 C9 C10 O2 -0.1(3)
C8 C9 C10 O2 179.09(18)
O1 C9 C10 C11 -179.95(18)
C8 C9 C10 C11 -0.7(3)
O2 C10 C11 C6 -179.95(18)
C9 C10 C11 C6 -0.1(3)
C7 C6 C11 C10 0.9(3)
C5 C6 C11 C10 -178.98(18)
C16 N6 C13 C14 -0.2(3)
C15 N5 C14 C13 -0.4(3)
N6 C13 C14 N5 0.9(4)
C14 N5 C15 C16 -0.7(3)
C13 N6 C16 N7 -178.42(19)
C13 N6 C16 C15 -0.9(3)
N8 N7 C16 N6 -168.35(17)
N8 N7 C16 C15 14.2(3)
N5 C15 C16 N6 1.4(3)
N5 C15 C16 N7 178.8(2)
N7 N8 C17 C18 -174.17(17)
N8 C17 C18 C19 -164.76(19)
N8 C17 C18 C23 16.5(3)
C23 C18 C19 C20 -1.4(3)
C17 C18 C19 C20 179.80(18)
C18 C19 C20 C21 0.5(3)
C19 C20 C21 O3 -178.01(19)
C19 C20 C21 C22 0.8(3)
C24 O4 C22 C23 16.6(3)
C24 O4 C22 C21 -164.40(18)
O3 C21 C22 C23 177.75(18)
C20 C21 C22 C23 -1.2(3)
O3 C21 C22 O4 -1.3(3)
C20 C21 C22 O4 179.83(17)
O4 C22 C23 C18 179.11(18)
C21 C22 C23 C18 0.2(3)
C19 C18 C23 C22 1.1(3)
C17 C18 C23 C22 179.84(18)

loop_
_cod_related_entry_id
_cod_related_entry_database
_cod_related_entry_code
1 ChemSpider 24737725
